data_4086933
loop_
_publ_author_name
'Kiernicki, John J.'
'Staun, Selena L.'
'Zeller, Matthias'
'Bart, Suzanne C.'

_publ_section_title
;
 A Uranium(IV) Triamide Species with Br\/onsted Basic Ligand Character:
 Metal--Ligand Cooperativity in the f Block
;
_journal_issue 3
_journal_name_full Organometallics
_journal_page_first 665
_journal_paper_doi 10.1021/acs.organomet.6b00861
_journal_volume 36
_journal_year 2017
_chemical_formula_moiety '2(C30 H47 Cl2 N3 O2 U), C5 H12'
_chemical_formula_sum 'C65 H106 Cl4 N6 O4 U2'
_chemical_formula_weight 1653.41
_space_group_crystal_system monoclinic
_space_group_IT_number 15
_space_group_name_Hall '-C 2yc'
_space_group_name_H-M_alt 'C 1 2/c 1'
_symmetry_space_group_name_Hall '-C 2yc'
_symmetry_space_group_name_H-M 'C 1 2/c 1'
_atom_sites_solution_hydrogens geom
_atom_sites_solution_primary direct
_atom_sites_solution_secondary difmap
_audit_creation_method SHELXL-2014/7
_cell_angle_alpha 90
_cell_angle_beta 94.9270(10)
_cell_angle_gamma 90
_cell_formula_units_Z 4
_cell_length_a 24.7860(4)
_cell_length_b 16.8294(3)
_cell_length_c 16.5887(3)
_cell_measurement_reflns_used 8545
_cell_measurement_temperature 100(2)
_cell_measurement_theta_max 28.280
_cell_measurement_theta_min 1.649
_cell_volume 6894.1(2)
_computing_cell_refinement 'HKL3000 (Otwinowski & Minor, 1997)'
_computing_data_collection 'Nonius Collect (Nonius, 1998)'
_computing_data_reduction 'HKL3000 (Otwinowski & Minor, 1997)'
_computing_publication_material 'Encifer (Allen et al., 2004)'
_computing_structure_refinement
;  
SHELXL-2014/7 (Sheldrick, 2014), 
SHELXLE Rev714 (H\"ubschle et al., 2011)
;
_computing_structure_solution 'SHELXS-97 (Sheldrick, 2008)'
_diffrn_ambient_temperature 100(2)
_diffrn_measured_fraction_theta_full 0.999
_diffrn_measured_fraction_theta_max 0.999
_diffrn_measurement_device_type 'Nonius Kappa CCD diffractometer'
_diffrn_measurement_method '\w and \f scans'
_diffrn_radiation_monochromator graphite
_diffrn_radiation_type MoK\a
_diffrn_radiation_wavelength 0.71073
_diffrn_reflns_av_R_equivalents 0.031
_diffrn_reflns_av_unetI/netI 0.0461
_diffrn_reflns_Laue_measured_fraction_full 0.999
_diffrn_reflns_Laue_measured_fraction_max 0.999
_diffrn_reflns_limit_h_max 33
_diffrn_reflns_limit_h_min 0
_diffrn_reflns_limit_k_max 22
_diffrn_reflns_limit_k_min 0
_diffrn_reflns_limit_l_max 22
_diffrn_reflns_limit_l_min -22
_diffrn_reflns_number 15986
_diffrn_reflns_point_group_measured_fraction_full 0.999
_diffrn_reflns_point_group_measured_fraction_max 0.999
_diffrn_reflns_theta_full 25.242
_diffrn_reflns_theta_max 28.280
_diffrn_reflns_theta_min 1.649
_diffrn_source 'fine focus X-ray tube'
_exptl_absorpt_coefficient_mu 4.895
_exptl_absorpt_correction_T_max 0.245
_exptl_absorpt_correction_T_min 0.146
_exptl_absorpt_correction_type multi-scan
_exptl_absorpt_process_details 'SCALEPACK (Otwinowski & Minor, 1997)'
_exptl_crystal_colour yellow
_exptl_crystal_density_diffrn 1.593
_exptl_crystal_description block
_exptl_crystal_F_000 3288
_exptl_crystal_size_max 0.500
_exptl_crystal_size_mid 0.500
_exptl_crystal_size_min 0.400
_refine_diff_density_max 1.317
_refine_diff_density_min -1.191
_refine_diff_density_rms 0.110
_refine_ls_extinction_method none
_refine_ls_goodness_of_fit_ref 1.019
_refine_ls_hydrogen_treatment constr
_refine_ls_matrix_type full
_refine_ls_number_parameters 480
_refine_ls_number_reflns 8545
_refine_ls_number_restraints 373
_refine_ls_restrained_S_all 1.008
_refine_ls_R_factor_all 0.0451
_refine_ls_R_factor_gt 0.0279
_refine_ls_shift/su_max 0.004
_refine_ls_shift/su_mean 0.000
_refine_ls_structure_factor_coef Fsqd
_refine_ls_weighting_details 'w=1/[\s^2^(Fo^2^)+(0.0259P)^2^] where P=(Fo^2^+2Fc^2^)/3'
_refine_ls_weighting_scheme calc
_refine_ls_wR_factor_gt 0.0550
_refine_ls_wR_factor_ref 0.0588
_reflns_Friedel_coverage 0.000
_reflns_number_gt 6719
_reflns_number_total 8545
_reflns_threshold_expression 'I > 2\s(I)'
_cod_data_source_file om6b00861_si_009.cif
_cod_data_source_block jk7180
_cod_depositor_comments 'Adding full bibliography for 4086932--4086937.cif.'
_cod_database_code 4086933
_shelx_shelxl_version_number 2014/7
_shelx_space_group_comment
;
The symmetry employed for this shelxl refinement is uniquely defined
by the following loop, which should always be used as a source of
symmetry information in preference to the above space-group names.
They are only intended as comments.
;
_shelx_estimated_absorpt_t_min 0.193
_shelx_estimated_absorpt_t_max 0.245

loop_
_space_group_symop_operation_xyz
'x, y, z'
'-x, y, -z+1/2'
'x+1/2, y+1/2, z'
'-x+1/2, y+1/2, -z+1/2'
'-x, -y, -z'
'x, -y, z-1/2'
'-x+1/2, -y+1/2, -z'
'x+1/2, -y+1/2, z-1/2'

loop_
_atom_site_label
_atom_site_type_symbol
_atom_site_fract_x
_atom_site_fract_y
_atom_site_fract_z
_atom_site_U_iso_or_equiv
_atom_site_adp_type
_atom_site_occupancy
_atom_site_site_symmetry_order
_atom_site_calc_flag
_atom_site_refinement_flags_posn
_atom_site_refinement_flags_adp
_atom_site_refinement_flags_occupancy
_atom_site_disorder_assembly
_atom_site_disorder_group
O1 O 0.42713(9) 0.17446(14) 0.40024(15) 0.0362(6) Uani 1 1 d . . . . .
Cl1 Cl 0.40311(3) 0.27182(5) 0.21027(5) 0.02686(17) Uani 1 1 d . . . . .
N1 N 0.30826(9) 0.38659(15) 0.30689(15) 0.0215(6) Uani 1 1 d D . . . .
C1 C 0.25055(11) 0.4066(2) 0.3104(2) 0.0304(8) Uani 1 1 d . . . . .
H1A H 0.2311 0.4013 0.2560 0.036 Uiso 1 1 calc R U . . .
H1B H 0.2469 0.4622 0.3288 0.036 Uiso 1 1 calc R U . . .
U1 U 0.34848(2) 0.27037(2) 0.34250(2) 0.01790(4) Uani 1 1 d . . . . .
O2 O 0.43348(8) 0.35313(14) 0.39292(12) 0.0254(5) Uani 1 1 d . . . . .
N2 N 0.24678(10) 0.27009(16) 0.35595(16) 0.0241(6) Uani 1 1 d . . . . .
H2 H 0.2395 0.2366 0.4036 0.029 Uiso 1 1 calc R U . . .
C2 C 0.22668(12) 0.3504(2) 0.3691(2) 0.0318(8) Uani 1 1 d . . . . .
H2A H 0.2372 0.3673 0.4254 0.038 Uiso 1 1 calc R U . . .
H2B H 0.1867 0.3512 0.3604 0.038 Uiso 1 1 calc R U . . .
Cl2 Cl 0.33754(3) 0.27908(5) 0.50310(5) 0.03063(19) Uani 1 1 d . . . . .
C3 C 0.22323(13) 0.2306(2) 0.2825(2) 0.0351(8) Uani 1 1 d . . . . .
H3A H 0.2312 0.2614 0.2340 0.042 Uiso 1 1 calc R U . . .
H3B H 0.1834 0.2265 0.2834 0.042 Uiso 1 1 calc R U . . .
N3 N 0.30674(10) 0.15679(16) 0.29948(17) 0.0276(6) Uani 1 1 d D . . . .
C4 C 0.24794(13) 0.1487(2) 0.2798(2) 0.0384(9) Uani 1 1 d . . . . .
H4A H 0.2323 0.1134 0.3195 0.046 Uiso 1 1 calc R U . . .
H4B H 0.2404 0.1253 0.2252 0.046 Uiso 1 1 calc R U . . .
C5 C 0.33704(11) 0.45325(17) 0.27819(18) 0.0193(6) Uani 1 1 d D . . . .
C6 C 0.34038(11) 0.46582(18) 0.19499(17) 0.0201(6) Uani 1 1 d D . . . .
C7 C 0.36958(11) 0.53060(18) 0.16984(18) 0.0226(7) Uani 1 1 d D . . . .
H7 H 0.3718 0.5387 0.1135 0.027 Uiso 1 1 calc R U . . .
C8 C 0.39552(11) 0.58359(18) 0.22408(19) 0.0242(7) Uani 1 1 d D . . . .
C9 C 0.38933(12) 0.57256(19) 0.30543(19) 0.0247(7) Uani 1 1 d D . . . .
H9 H 0.4059 0.6093 0.3434 0.030 Uiso 1 1 calc R U . . .
C10 C 0.35962(12) 0.50947(19) 0.33378(18) 0.0229(7) Uani 1 1 d D . . . .
C11 C 0.31086(12) 0.4128(2) 0.13285(19) 0.0308(8) Uani 1 1 d D . . . .
H11A H 0.3286 0.4153 0.0823 0.046 Uiso 1 1 calc R U . . .
H11B H 0.2732 0.4306 0.1230 0.046 Uiso 1 1 calc R U . . .
H11C H 0.3116 0.3580 0.1528 0.046 Uiso 1 1 calc R U . . .
C12 C 0.42919(13) 0.6505(2) 0.1946(2) 0.0335(8) Uani 1 1 d D . . . .
H12A H 0.4620 0.6288 0.1740 0.050 Uiso 1 1 calc R U . . .
H12B H 0.4393 0.6870 0.2394 0.050 Uiso 1 1 calc R U . . .
H12C H 0.4082 0.6793 0.1512 0.050 Uiso 1 1 calc R U . . .
C13 C 0.35070(14) 0.5038(2) 0.42254(18) 0.0324(8) Uani 1 1 d D . . . .
H13A H 0.3135 0.5198 0.4306 0.049 Uiso 1 1 calc R U . . .
H13B H 0.3762 0.5391 0.4536 0.049 Uiso 1 1 calc R U . . .
H13C H 0.3566 0.4490 0.4410 0.049 Uiso 1 1 calc R U . . .
C14 C 0.3327(18) 0.0826(14) 0.2921(12) 0.033(2) Uani 0.5 1 d D U P A 1
C15 C 0.3479(6) 0.0617(7) 0.2151(8) 0.035(2) Uani 0.5 1 d D U P A 1
C16 C 0.3782(5) -0.0074(6) 0.2111(7) 0.040(2) Uani 0.5 1 d D U P A 1
H16 H 0.3909 -0.0216 0.1607 0.048 Uiso 0.5 1 calc R U P A 1
C17 C 0.3907(5) -0.0565(6) 0.2768(6) 0.042(2) Uani 0.5 1 d D U P A 1
C18 C 0.3727(5) -0.0363(8) 0.3512(7) 0.043(2) Uani 0.5 1 d D U P A 1
H18 H 0.3814 -0.0695 0.3969 0.051 Uiso 0.5 1 calc R U P A 1
C19 C 0.3417(9) 0.0326(11) 0.3595(10) 0.036(2) Uani 0.5 1 d D U P A 1
C20 C 0.3316(6) 0.1083(9) 0.1401(9) 0.045(3) Uani 0.5 1 d D U P A 1
H20A H 0.3600 0.1042 0.1026 0.068 Uiso 0.5 1 calc R U P A 1
H20B H 0.3266 0.1642 0.1544 0.068 Uiso 0.5 1 calc R U P A 1
H20C H 0.2976 0.0872 0.1142 0.068 Uiso 0.5 1 calc R U P A 1
C21 C 0.4234(5) -0.1320(7) 0.2706(7) 0.065(3) Uani 0.5 1 d D U P A 1
H21A H 0.4365 -0.1355 0.2166 0.098 Uiso 0.5 1 calc R U P A 1
H21B H 0.4004 -0.1781 0.2795 0.098 Uiso 0.5 1 calc R U P A 1
H21C H 0.4543 -0.1314 0.3116 0.098 Uiso 0.5 1 calc R U P A 1
C22 C 0.3194(10) 0.0527(15) 0.4383(12) 0.044(4) Uani 0.5 1 d D U P A 1
H22A H 0.3221 0.1102 0.4475 0.066 Uiso 0.5 1 calc R U P A 1
H22B H 0.3402 0.0247 0.4825 0.066 Uiso 0.5 1 calc R U P A 1
H22C H 0.2814 0.0364 0.4364 0.066 Uiso 0.5 1 calc R U P A 1
C14B C 0.3331(18) 0.0792(14) 0.3003(12) 0.032(2) Uani 0.5 1 d D U P A 2
C15B C 0.3553(6) 0.0462(7) 0.2313(8) 0.036(2) Uani 0.5 1 d D U P A 2
C16B C 0.3833(5) -0.0266(6) 0.2380(6) 0.040(2) Uani 0.5 1 d D U P A 2
H16B H 0.3991 -0.0469 0.1920 0.048 Uiso 0.5 1 calc R U P A 2
C17B C 0.3888(5) -0.0690(7) 0.3084(6) 0.043(2) Uani 0.5 1 d D U P A 2
C18B C 0.3644(5) -0.0398(8) 0.3753(7) 0.042(2) Uani 0.5 1 d D U P A 2
H18B H 0.3668 -0.0697 0.4241 0.050 Uiso 0.5 1 calc R U P A 2
C19B C 0.3363(10) 0.0328(11) 0.3720(10) 0.038(2) Uani 0.5 1 d D U P A 2
C20B C 0.3459(6) 0.0876(8) 0.1515(8) 0.042(3) Uani 0.5 1 d D U P A 2
H20D H 0.3598 0.0547 0.1091 0.063 Uiso 0.5 1 calc R U P A 2
H20E H 0.3647 0.1388 0.1541 0.063 Uiso 0.5 1 calc R U P A 2
H20F H 0.3070 0.0963 0.1390 0.063 Uiso 0.5 1 calc R U P A 2
C21B C 0.4201(6) -0.1471(7) 0.3142(7) 0.070(4) Uani 0.5 1 d D U P A 2
H21D H 0.3963 -0.1905 0.2939 0.105 Uiso 0.5 1 calc R U P A 2
H21E H 0.4328 -0.1574 0.3708 0.105 Uiso 0.5 1 calc R U P A 2
H21F H 0.4512 -0.1436 0.2817 0.105 Uiso 0.5 1 calc R U P A 2
C22B C 0.3077(9) 0.0585(16) 0.4437(12) 0.042(3) Uani 0.5 1 d D U P A 2
H22D H 0.3253 0.1061 0.4677 0.062 Uiso 0.5 1 calc R U P A 2
H22E H 0.3093 0.0157 0.4839 0.062 Uiso 0.5 1 calc R U P A 2
H22F H 0.2698 0.0705 0.4264 0.062 Uiso 0.5 1 calc R U P A 2
C23 C 0.46793(14) 0.1473(2) 0.3480(3) 0.0491(11) Uani 1 1 d . . . . .
H23A H 0.4851 0.1934 0.3233 0.059 Uiso 1 1 calc R U . . .
H23B H 0.4510 0.1135 0.3041 0.059 Uiso 1 1 calc R U . . .
C24 C 0.5085(2) 0.1019(4) 0.3981(4) 0.102(2) Uani 1 1 d . . . . .
H24A H 0.5456 0.1178 0.3869 0.122 Uiso 1 1 calc R U . . .
H24B H 0.5041 0.0442 0.3881 0.122 Uiso 1 1 calc R U . . .
C25 C 0.4979(2) 0.1222(4) 0.4836(4) 0.104(2) Uani 1 1 d . . . . .
H25A H 0.5076 0.0773 0.5206 0.125 Uiso 1 1 calc R U . . .
H25B H 0.5187 0.1698 0.5028 0.125 Uiso 1 1 calc R U . . .
C26 C 0.44004(17) 0.1376(3) 0.4785(3) 0.0600(13) Uani 1 1 d . . . . .
H26A H 0.4196 0.0874 0.4826 0.072 Uiso 1 1 calc R U . . .
H26B H 0.4310 0.1736 0.5226 0.072 Uiso 1 1 calc R U . . .
C27 C 0.45775(14) 0.3561(3) 0.4755(2) 0.0402(9) Uani 1 1 d . . . . .
H27A H 0.4547 0.3040 0.5024 0.048 Uiso 1 1 calc R U . . .
H27B H 0.4399 0.3970 0.5069 0.048 Uiso 1 1 calc R U . . .
C28 C 0.51651(14) 0.3772(3) 0.4685(2) 0.0483(11) Uani 1 1 d . . . . .
H28A H 0.5321 0.4058 0.5171 0.058 Uiso 1 1 calc R U . . .
H28B H 0.5385 0.3291 0.4603 0.058 Uiso 1 1 calc R U . . .
C29 C 0.51312(15) 0.4298(3) 0.3952(2) 0.0476(11) Uani 1 1 d . . . . .
H29A H 0.5013 0.4841 0.4082 0.057 Uiso 1 1 calc R U . . .
H29B H 0.5482 0.4326 0.3710 0.057 Uiso 1 1 calc R U . . .
C30 C 0.47113(12) 0.3877(2) 0.3403(2) 0.0294(8) Uani 1 1 d . . . . .
H30A H 0.4522 0.4255 0.3019 0.035 Uiso 1 1 calc R U . . .
H30B H 0.4880 0.3457 0.3091 0.035 Uiso 1 1 calc R U . . .
C31 C 0.1471(7) 0.2439(9) 0.0670(11) 0.114(5) Uani 0.5 1 d D U P B -1
H31A H 0.1148 0.2771 0.0695 0.172 Uiso 0.5 1 calc R U P B -1
H31B H 0.1664 0.2403 0.1209 0.172 Uiso 0.5 1 calc R U P B -1
H31C H 0.1362 0.1906 0.0482 0.172 Uiso 0.5 1 calc R U P B -1
C32 C 0.1808(6) 0.2774(8) 0.0136(10) 0.103(4) Uani 0.5 1 d D U P B -1
H32A H 0.1795 0.3358 0.0203 0.124 Uiso 0.5 1 calc R U P B -1
H32B H 0.1653 0.2653 -0.0421 0.124 Uiso 0.5 1 calc R U P B -1
C33 C 0.2380(6) 0.2531(10) 0.0203(9) 0.089(4) Uani 0.5 1 d D U P B -1
H33A H 0.2554 0.2709 0.0732 0.107 Uiso 0.5 1 calc R U P B -1
H33B H 0.2401 0.1944 0.0186 0.107 Uiso 0.5 1 calc R U P B -1
C34 C 0.2671(7) 0.2849(7) -0.0423(9) 0.093(4) Uani 0.5 1 d D U P B -1
H34A H 0.2660 0.3435 -0.0386 0.112 Uiso 0.5 1 calc R U P B -1
H34B H 0.2479 0.2697 -0.0948 0.112 Uiso 0.5 1 calc R U P B -1
C35 C 0.3238(7) 0.2607(9) -0.0430(11) 0.104(5) Uani 0.5 1 d D U P B -1
H35A H 0.3255 0.2054 -0.0613 0.156 Uiso 0.5 1 calc R U P B -1
H35B H 0.3419 0.2653 0.0117 0.156 Uiso 0.5 1 calc R U P B -1
H35C H 0.3420 0.2951 -0.0799 0.156 Uiso 0.5 1 calc R U P B -1

loop_
_atom_site_aniso_label
_atom_site_aniso_U_11
_atom_site_aniso_U_22
_atom_site_aniso_U_33
_atom_site_aniso_U_23
_atom_site_aniso_U_13
_atom_site_aniso_U_12
O1 0.0275(12) 0.0339(15) 0.0464(16) 0.0054(12) -0.0022(11) 0.0064(11)
Cl1 0.0244(4) 0.0328(4) 0.0247(4) -0.0024(4) 0.0099(3) -0.0028(3)
N1 0.0172(12) 0.0259(15) 0.0221(14) 0.0017(11) 0.0058(10) 0.0035(11)
C1 0.0182(15) 0.035(2) 0.038(2) 0.0069(16) 0.0083(14) 0.0047(15)
U1 0.01433(6) 0.02101(6) 0.01876(6) 0.00103(5) 0.00378(4) -0.00166(5)
O2 0.0192(10) 0.0354(13) 0.0222(12) -0.0015(10) 0.0054(9) -0.0087(10)
N2 0.0191(12) 0.0298(15) 0.0245(14) 0.0061(13) 0.0077(10) 0.0003(12)
C2 0.0223(16) 0.036(2) 0.039(2) 0.0038(17) 0.0115(14) 0.0023(15)
Cl2 0.0277(4) 0.0447(5) 0.0203(4) 0.0023(4) 0.0069(3) -0.0101(4)
C3 0.0201(16) 0.043(2) 0.042(2) -0.0054(18) -0.0021(14) -0.0069(16)
N3 0.0175(12) 0.0306(16) 0.0349(16) -0.0047(13) 0.0038(11) -0.0068(12)
C4 0.0275(17) 0.040(2) 0.047(2) -0.0091(19) 0.0027(16) -0.0126(17)
C5 0.0156(14) 0.0209(16) 0.0218(16) 0.0040(13) 0.0050(12) 0.0057(12)
C6 0.0180(14) 0.0245(16) 0.0183(16) 0.0014(13) 0.0041(11) 0.0081(13)
C7 0.0220(15) 0.0276(17) 0.0191(16) 0.0051(13) 0.0070(12) 0.0083(14)
C8 0.0183(15) 0.0222(17) 0.0325(19) 0.0055(14) 0.0046(13) 0.0037(13)
C9 0.0249(16) 0.0243(17) 0.0248(18) -0.0021(14) 0.0012(13) 0.0030(14)
C10 0.0247(16) 0.0218(16) 0.0227(17) 0.0030(13) 0.0058(13) 0.0097(13)
C11 0.0321(18) 0.036(2) 0.0237(18) 0.0037(15) 0.0008(14) -0.0013(16)
C12 0.0337(18) 0.0311(19) 0.037(2) 0.0072(16) 0.0101(15) -0.0025(16)
C13 0.045(2) 0.033(2) 0.0205(18) -0.0013(15) 0.0082(15) -0.0025(16)
C14 0.022(3) 0.029(4) 0.048(4) -0.013(4) 0.006(4) -0.011(3)
C15 0.024(4) 0.032(4) 0.050(5) -0.017(4) 0.008(4) -0.009(3)
C16 0.028(3) 0.037(4) 0.055(5) -0.017(4) 0.010(4) -0.014(3)
C17 0.033(3) 0.035(4) 0.060(6) -0.015(4) 0.007(4) -0.002(3)
C18 0.033(4) 0.036(3) 0.060(5) -0.009(4) 0.004(4) -0.007(3)
C19 0.027(4) 0.030(3) 0.052(5) -0.016(4) 0.008(4) -0.008(3)
C20 0.033(7) 0.056(8) 0.049(6) -0.013(5) 0.013(5) -0.008(5)
C21 0.051(5) 0.053(6) 0.091(9) -0.018(7) -0.001(7) 0.013(5)
C22 0.047(9) 0.027(6) 0.058(7) 0.007(5) 0.007(5) -0.006(6)
C14B 0.022(3) 0.029(4) 0.045(4) -0.019(3) 0.007(4) -0.010(3)
C15B 0.025(4) 0.036(4) 0.047(5) -0.012(3) 0.007(3) -0.014(3)
C16B 0.029(3) 0.040(4) 0.052(5) -0.017(4) 0.012(4) -0.005(3)
C17B 0.033(3) 0.037(4) 0.058(5) -0.016(4) 0.004(4) -0.005(3)
C18B 0.034(4) 0.036(3) 0.056(5) -0.015(4) 0.008(4) -0.002(3)
C19B 0.030(4) 0.029(3) 0.054(5) -0.012(4) 0.006(4) -0.006(3)
C20B 0.034(7) 0.039(7) 0.054(7) -0.027(5) 0.012(5) -0.015(5)
C21B 0.068(6) 0.048(6) 0.094(9) -0.028(7) 0.004(7) 0.014(5)
C22B 0.046(8) 0.033(6) 0.047(6) -0.004(5) 0.010(5) -0.009(6)
C23 0.0251(18) 0.043(2) 0.081(3) 0.001(2) 0.0108(19) 0.0053(18)
C24 0.056(3) 0.116(5) 0.137(6) 0.071(5) 0.033(3) 0.048(3)
C25 0.073(4) 0.111(5) 0.122(6) 0.047(5) -0.034(4) 0.025(4)
C26 0.062(3) 0.069(3) 0.046(3) 0.022(2) -0.010(2) 0.013(2)
C27 0.0352(19) 0.059(3) 0.0257(19) -0.0054(19) -0.0004(15) -0.0160(19)
C28 0.0280(19) 0.074(3) 0.043(2) -0.017(2) -0.0010(17) -0.016(2)
C29 0.039(2) 0.053(3) 0.053(3) -0.019(2) 0.0180(19) -0.026(2)
C30 0.0243(16) 0.0325(19) 0.0334(19) -0.0019(16) 0.0148(14) -0.0061(15)
C31 0.136(13) 0.090(10) 0.119(12) 0.026(9) 0.022(10) -0.037(10)
C32 0.140(9) 0.078(8) 0.088(8) 0.003(7) -0.003(8) -0.019(8)
C33 0.122(8) 0.073(8) 0.068(8) -0.008(7) -0.012(7) -0.034(8)
C34 0.138(8) 0.072(9) 0.068(8) -0.015(7) 0.001(7) -0.016(8)
C35 0.142(12) 0.065(8) 0.118(11) 0.027(7) 0.082(10) -0.028(9)

loop_
_atom_type_symbol
_atom_type_description
_atom_type_scat_dispersion_real
_atom_type_scat_dispersion_imag
_atom_type_scat_source
C C 0.0033 0.0016 'International Tables Vol C Tables 4.2.6.8 and 6.1.1.4'
H H 0.0000 0.0000 'International Tables Vol C Tables 4.2.6.8 and 6.1.1.4'
N N 0.0061 0.0033 'International Tables Vol C Tables 4.2.6.8 and 6.1.1.4'
O O 0.0106 0.0060 'International Tables Vol C Tables 4.2.6.8 and 6.1.1.4'
Cl Cl 0.1484 0.1585 'International Tables Vol C Tables 4.2.6.8 and 6.1.1.4'
U U -9.6767 9.6646 'International Tables Vol C Tables 4.2.6.8 and 6.1.1.4'

loop_
_geom_angle_atom_site_label_1
_geom_angle_atom_site_label_2
_geom_angle_atom_site_label_3
_geom_angle
C26 O1 C23 106.7(3)
C26 O1 U1 133.2(2)
C23 O1 U1 120.1(2)
C5 N1 C1 110.2(2)
C5 N1 U1 123.08(17)
C1 N1 U1 126.67(19)
N1 C1 C2 108.4(3)
N1 C1 H1A 110.0
C2 C1 H1A 110.0
N1 C1 H1B 110.0
C2 C1 H1B 110.0
H1A C1 H1B 108.4
N1 U1 N3 118.14(10)
N1 U1 N2 66.78(8)
N3 U1 N2 66.22(9)
N1 U1 O2 86.99(8)
N3 U1 O2 152.88(8)
N2 U1 O2 138.76(8)
N1 U1 O1 157.05(8)
N3 U1 O1 84.34(8)
N2 U1 O1 132.09(8)
O2 U1 O1 70.08(7)
N1 U1 Cl1 91.19(6)
N3 U1 Cl1 89.94(7)
N2 U1 Cl1 130.21(6)
O2 U1 Cl1 78.80(5)
O1 U1 Cl1 83.88(6)
N1 U1 Cl2 97.58(7)
N3 U1 Cl2 105.96(7)
N2 U1 Cl2 74.37(6)
O2 U1 Cl2 78.54(5)
O1 U1 Cl2 79.02(6)
Cl1 U1 Cl2 155.19(2)
C27 O2 C30 108.5(2)
C27 O2 U1 125.56(18)
C30 O2 U1 124.40(17)
C2 N2 C3 115.3(3)
C2 N2 U1 111.29(18)
C3 N2 U1 104.73(18)
C2 N2 H2 108.4
C3 N2 H2 108.4
U1 N2 H2 108.4
N2 C2 C1 109.0(3)
N2 C2 H2A 109.9
C1 C2 H2A 109.9
N2 C2 H2B 109.9
C1 C2 H2B 109.9
H2A C2 H2B 108.3
N2 C3 C4 107.8(3)
N2 C3 H3A 110.2
C4 C3 H3A 110.2
N2 C3 H3B 110.2
C4 C3 H3B 110.2
H3A C3 H3B 108.5
C14 N3 C4 110(2)
C14B N3 C4 110.7(19)
C14 N3 U1 125(2)
C14B N3 U1 124.1(19)
C4 N3 U1 124.5(2)
N3 C4 C3 107.7(3)
N3 C4 H4A 110.2
C3 C4 H4A 110.2
N3 C4 H4B 110.2
C3 C4 H4B 110.2
H4A C4 H4B 108.5
C10 C5 C6 119.3(3)
C10 C5 N1 119.4(3)
C6 C5 N1 121.1(3)
C7 C6 C5 119.2(3)
C7 C6 C11 119.6(3)
C5 C6 C11 121.1(3)
C8 C7 C6 122.2(3)
C8 C7 H7 118.9
C6 C7 H7 118.9
C7 C8 C9 117.6(3)
C7 C8 C12 120.6(3)
C9 C8 C12 121.8(3)
C8 C9 C10 122.4(3)
C8 C9 H9 118.8
C10 C9 H9 118.8
C9 C10 C5 118.9(3)
C9 C10 C13 120.1(3)
C5 C10 C13 121.0(3)
C6 C11 H11A 109.5
C6 C11 H11B 109.5
H11A C11 H11B 109.5
C6 C11 H11C 109.5
H11A C11 H11C 109.5
H11B C11 H11C 109.5
C8 C12 H12A 109.5
C8 C12 H12B 109.5
H12A C12 H12B 109.5
C8 C12 H12C 109.5
H12A C12 H12C 109.5
H12B C12 H12C 109.5
C10 C13 H13A 109.5
C10 C13 H13B 109.5
H13A C13 H13B 109.5
C10 C13 H13C 109.5
H13A C13 H13C 109.5
H13B C13 H13C 109.5
C19 C14 C15 122.5(9)
C19 C14 N3 120.2(11)
C15 C14 N3 117.3(10)
C16 C15 C14 116.2(9)
C16 C15 C20 120.5(9)
C14 C15 C20 123.3(10)
C17 C16 C15 123.3(9)
C17 C16 H16 118.4
C15 C16 H16 118.4
C16 C17 C18 119.1(8)
C16 C17 C21 122.2(9)
C18 C17 C21 118.7(9)
C17 C18 C19 120.6(9)
C17 C18 H18 119.7
C19 C18 H18 119.7
C14 C19 C18 118.0(9)
C14 C19 C22 120.9(12)
C18 C19 C22 121.1(11)
C15 C20 H20A 109.5
C15 C20 H20B 109.5
H20A C20 H20B 109.5
C15 C20 H20C 109.5
H20A C20 H20C 109.5
H20B C20 H20C 109.5
C17 C21 H21A 109.5
C17 C21 H21B 109.5
H21A C21 H21B 109.5
C17 C21 H21C 109.5
H21A C21 H21C 109.5
H21B C21 H21C 109.5
C19 C22 H22A 109.5
C19 C22 H22B 109.5
H22A C22 H22B 109.5
C19 C22 H22C 109.5
H22A C22 H22C 109.5
H22B C22 H22C 109.5
C19B C14B C15B 117.5(8)
C19B C14B N3 119.5(10)
C15B C14B N3 123.0(11)
C16B C15B C14B 119.8(8)
C16B C15B C20B 120.9(9)
C14B C15B C20B 119.2(9)
C17B C16B C15B 122.3(9)
C17B C16B H16B 118.8
C15B C16B H16B 118.8
C16B C17B C18B 118.5(9)
C16B C17B C21B 121.1(9)
C18B C17B C21B 120.4(9)
C17B C18B C19B 121.4(9)
C17B C18B H18B 119.3
C19B C18B H18B 119.3
C18B C19B C14B 120.2(10)
C18B C19B C22B 119.1(12)
C14B C19B C22B 120.6(12)
C15B C20B H20D 109.5
C15B C20B H20E 109.5
H20D C20B H20E 109.5
C15B C20B H20F 109.5
H20D C20B H20F 109.5
H20E C20B H20F 109.5
C17B C21B H21D 109.5
C17B C21B H21E 109.5
H21D C21B H21E 109.5
C17B C21B H21F 109.5
H21D C21B H21F 109.5
H21E C21B H21F 109.5
C19B C22B H22D 109.5
C19B C22B H22E 109.5
H22D C22B H22E 109.5
C19B C22B H22F 109.5
H22D C22B H22F 109.5
H22E C22B H22F 109.5
O1 C23 C24 107.7(4)
O1 C23 H23A 110.2
C24 C23 H23A 110.2
O1 C23 H23B 110.2
C24 C23 H23B 110.2
H23A C23 H23B 108.5
C23 C24 C25 104.4(4)
C23 C24 H24A 110.9
C25 C24 H24A 110.9
C23 C24 H24B 110.9
C25 C24 H24B 110.9
H24A C24 H24B 108.9
C26 C25 C24 103.8(4)
C26 C25 H25A 111.0
C24 C25 H25A 111.0
C26 C25 H25B 111.0
C24 C25 H25B 111.0
H25A C25 H25B 109.0
O1 C26 C25 105.6(4)
O1 C26 H26A 110.6
C25 C26 H26A 110.6
O1 C26 H26B 110.6
C25 C26 H26B 110.6
H26A C26 H26B 108.7
O2 C27 C28 105.1(3)
O2 C27 H27A 110.7
C28 C27 H27A 110.7
O2 C27 H27B 110.7
C28 C27 H27B 110.7
H27A C27 H27B 108.8
C29 C28 C27 102.3(3)
C29 C28 H28A 111.3
C27 C28 H28A 111.3
C29 C28 H28B 111.3
C27 C28 H28B 111.3
H28A C28 H28B 109.2
C30 C29 C28 101.6(3)
C30 C29 H29A 111.5
C28 C29 H29A 111.5
C30 C29 H29B 111.5
C28 C29 H29B 111.5
H29A C29 H29B 109.3
O2 C30 C29 105.8(3)
O2 C30 H30A 110.6
C29 C30 H30A 110.6
O2 C30 H30B 110.6
C29 C30 H30B 110.6
H30A C30 H30B 108.7
C32 C31 H31A 109.5
C32 C31 H31B 109.5
H31A C31 H31B 109.5
C32 C31 H31C 109.5
H31A C31 H31C 109.5
H31B C31 H31C 109.5
C31 C32 C33 118.0(12)
C31 C32 H32A 107.8
C33 C32 H32A 107.8
C31 C32 H32B 107.8
C33 C32 H32B 107.8
H32A C32 H32B 107.1
C34 C33 C32 112.9(12)
C34 C33 H33A 109.0
C32 C33 H33A 109.0
C34 C33 H33B 109.0
C32 C33 H33B 109.0
H33A C33 H33B 107.8
C33 C34 C35 116.7(12)
C33 C34 H34A 108.1
C35 C34 H34A 108.1
C33 C34 H34B 108.1
C35 C34 H34B 108.1
H34A C34 H34B 107.3
C34 C35 H35A 109.5
C34 C35 H35B 109.5
H35A C35 H35B 109.5
C34 C35 H35C 109.5
H35A C35 H35C 109.5
H35B C35 H35C 109.5

loop_
_geom_bond_atom_site_label_1
_geom_bond_atom_site_label_2
_geom_bond_distance
O1 C26 1.450(4)
O1 C23 1.460(4)
O1 U1 2.646(2)
Cl1 U1 2.6751(7)
N1 C5 1.433(4)
N1 C1 1.476(3)
N1 U1 2.251(2)
C1 C2 1.514(4)
C1 H1A 0.9900
C1 H1B 0.9900
U1 N3 2.260(3)
U1 N2 2.550(2)
U1 O2 2.603(2)
U1 Cl2 2.7048(8)
O2 C27 1.448(4)
O2 C30 1.453(3)
N2 C2 1.463(4)
N2 C3 1.465(4)
N2 H2 1.0000
C2 H2A 0.9900
C2 H2B 0.9900
C3 C4 1.511(5)
C3 H3A 0.9900
C3 H3B 0.9900
N3 C14 1.415(10)
N3 C14B 1.460(10)
N3 C4 1.472(4)
C4 H4A 0.9900
C4 H4B 0.9900
C5 C10 1.404(4)
C5 C6 1.406(4)
C6 C7 1.392(4)
C6 C11 1.505(4)
C7 C8 1.385(4)
C7 H7 0.9500
C8 C9 1.384(4)
C8 C12 1.508(4)
C9 C10 1.396(4)
C9 H9 0.9500
C10 C13 1.510(4)
C11 H11A 0.9800
C11 H11B 0.9800
C11 H11C 0.9800
C12 H12A 0.9800
C12 H12B 0.9800
C12 H12C 0.9800
C13 H13A 0.9800
C13 H13B 0.9800
C13 H13C 0.9800
C14 C19 1.403(10)
C14 C15 1.406(10)
C15 C16 1.389(10)
C15 C20 1.497(11)
C16 C17 1.381(10)
C16 H16 0.9500
C17 C18 1.391(10)
C17 C21 1.515(10)
C18 C19 1.404(10)
C18 H18 0.9500
C19 C22 1.502(11)
C20 H20A 0.9800
C20 H20B 0.9800
C20 H20C 0.9800
C21 H21A 0.9800
C21 H21B 0.9800
C21 H21C 0.9800
C22 H22A 0.9800
C22 H22B 0.9800
C22 H22C 0.9800
C14B C19B 1.419(11)
C14B C15B 1.426(10)
C15B C16B 1.407(10)
C15B C20B 1.497(11)
C16B C17B 1.366(10)
C16B H16B 0.9500
C17B C18B 1.398(10)
C17B C21B 1.525(10)
C18B C19B 1.405(10)
C18B H18B 0.9500
C19B C22B 1.500(11)
C20B H20D 0.9800
C20B H20E 0.9800
C20B H20F 0.9800
C21B H21D 0.9800
C21B H21E 0.9800
C21B H21F 0.9800
C22B H22D 0.9800
C22B H22E 0.9800
C22B H22F 0.9800
C23 C24 1.465(6)
C23 H23A 0.9900
C23 H23B 0.9900
C24 C25 1.503(8)
C24 H24A 0.9900
C24 H24B 0.9900
C25 C26 1.453(6)
C25 H25A 0.9900
C25 H25B 0.9900
C26 H26A 0.9900
C26 H26B 0.9900
C27 C28 1.513(5)
C27 H27A 0.9900
C27 H27B 0.9900
C28 C29 1.501(6)
C28 H28A 0.9900
C28 H28B 0.9900
C29 C30 1.501(5)
C29 H29A 0.9900
C29 H29B 0.9900
C30 H30A 0.9900
C30 H30B 0.9900
C31 C32 1.388(13)
C31 H31A 0.9800
C31 H31B 0.9800
C31 H31C 0.9800
C32 C33 1.471(13)
C32 H32A 0.9900
C32 H32B 0.9900
C33 C34 1.418(13)
C33 H33A 0.9900
C33 H33B 0.9900
C34 C35 1.464(13)
C34 H34A 0.9900
C34 H34B 0.9900
C35 H35A 0.9800
C35 H35B 0.9800
C35 H35C 0.9800

loop_
_geom_hbond_atom_site_label_D
_geom_hbond_atom_site_label_H
_geom_hbond_atom_site_label_A
_geom_hbond_distance_DH
_geom_hbond_distance_HA
_geom_hbond_distance_DA
_geom_hbond_angle_DHA
_geom_hbond_site_symmetry_A
N2 H2 Cl2 1.00 2.57 3.371(3) 136.6 7_556

loop_
_geom_torsion_atom_site_label_1
_geom_torsion_atom_site_label_2
_geom_torsion_atom_site_label_3
_geom_torsion_atom_site_label_4
_geom_torsion
C5 N1 C1 C2 -158.3(3)
U1 N1 C1 C2 20.6(4)
C3 N2 C2 C1 -73.7(3)
U1 N2 C2 C1 45.3(3)
N1 C1 C2 N2 -42.3(4)
C2 N2 C3 C4 -179.1(3)
U1 N2 C3 C4 58.2(3)
C14 N3 C4 C3 -175.7(7)
C14B N3 C4 C3 178.3(7)
U1 N3 C4 C3 7.6(4)
N2 C3 C4 N3 -45.5(4)
C1 N1 C5 C10 88.8(3)
U1 N1 C5 C10 -90.2(3)
C1 N1 C5 C6 -87.5(3)
U1 N1 C5 C6 93.5(3)
C10 C5 C6 C7 4.9(4)
N1 C5 C6 C7 -178.9(2)
C10 C5 C6 C11 -172.2(3)
N1 C5 C6 C11 4.0(4)
C5 C6 C7 C8 -0.2(4)
C11 C6 C7 C8 177.0(3)
C6 C7 C8 C9 -3.2(4)
C6 C7 C8 C12 176.7(3)
C7 C8 C9 C10 1.9(4)
C12 C8 C9 C10 -178.0(3)
C8 C9 C10 C5 2.7(4)
C8 C9 C10 C13 -175.4(3)
C6 C5 C10 C9 -6.1(4)
N1 C5 C10 C9 177.6(3)
C6 C5 C10 C13 172.0(3)
N1 C5 C10 C13 -4.3(4)
C4 N3 C14 C19 -92(3)
U1 N3 C14 C19 84(4)
C4 N3 C14 C15 87(3)
U1 N3 C14 C15 -97(3)
C19 C14 C15 C16 -8(4)
N3 C14 C15 C16 174(3)
C19 C14 C15 C20 171(3)
N3 C14 C15 C20 -8(5)
C14 C15 C16 C17 4(3)
C20 C15 C16 C17 -174.6(13)
C15 C16 C17 C18 -0.4(17)
C15 C16 C17 C21 179.3(12)
C16 C17 C18 C19 0.5(19)
C21 C17 C18 C19 -179.1(14)
C15 C14 C19 C18 8(5)
N3 C14 C19 C18 -173(3)
C15 C14 C19 C22 -173(3)
N3 C14 C19 C22 6(5)
C17 C18 C19 C14 -4(3)
C17 C18 C19 C22 176.7(19)
C4 N3 C14B C19B -86(3)
U1 N3 C14B C19B 85(3)
C4 N3 C14B C15B 93(3)
U1 N3 C14B C15B -97(3)
C19B C14B C15B C16B -6(4)
N3 C14B C15B C16B 176(3)
C19B C14B C15B C20B 171(3)
N3 C14B C15B C20B -7(5)
C14B C15B C16B C17B 2(3)
C20B C15B C16B C17B -174.5(12)
C15B C16B C17B C18B 1.6(17)
C15B C16B C17B C21B -179.1(12)
C16B C17B C18B C19B -2.2(19)
C21B C17B C18B C19B 178.6(15)
C17B C18B C19B C14B -1(3)
C17B C18B C19B C22B 175.8(18)
C15B C14B C19B C18B 5(4)
N3 C14B C19B C18B -176(3)
C15B C14B C19B C22B -172(3)
N3 C14B C19B C22B 7(5)
C26 O1 C23 C24 -6.5(5)
U1 O1 C23 C24 174.7(3)
O1 C23 C24 C25 -14.7(6)
C23 C24 C25 C26 30.3(6)
C23 O1 C26 C25 26.0(5)
U1 O1 C26 C25 -155.4(3)
C24 C25 C26 O1 -34.8(6)
C30 O2 C27 C28 -12.3(4)
U1 O2 C27 C28 154.2(2)
O2 C27 C28 C29 33.1(4)
C27 C28 C29 C30 -40.4(4)
C27 O2 C30 C29 -13.6(4)
U1 O2 C30 C29 179.8(2)
C28 C29 C30 O2 33.8(4)
C31 C32 C33 C34 174.0(14)
C32 C33 C34 C35 -177.0(16)
